data_7052352
loop_
_publ_author_name
'Laugel, Guillaume'
'Graf, Ernest'
'Hosseini, Mir Wais'
'Planeix, Jean-Marc'
'Kyritsakas, Nathalie'

_publ_section_title
;
 Molecular tectonics: on the formation of tubular coordination networks
;
_journal_issue 9
_journal_name_full 'New Journal of Chemistry'
_journal_page_first 1340
_journal_paper_doi 10.1039/b607982m
_journal_volume 30
_journal_year 2006
_chemical_formula_sum 'C71 H60 Cl4.5 Hg2 N4 O11'
_chemical_formula_weight 1705.94
_chemical_name_systematic
;
?
;
_space_group_IT_number 18
_symmetry_cell_setting orthorhombic
_symmetry_space_group_name_Hall 'P 2 2ab'
_symmetry_space_group_name_H-M 'P 21 21 2'
_atom_sites_solution_hydrogens geom
_atom_sites_solution_primary direct
_atom_sites_solution_secondary difmap
_audit_creation_method SHELXL-97
_cell_angle_alpha 90.00
_cell_angle_beta 90.00
_cell_angle_gamma 90.00
_cell_formula_units_Z 2
_cell_length_a 22.5845(10)
_cell_length_b 12.3139(5)
_cell_length_c 17.2598(6)
_cell_measurement_reflns_used 5844
_cell_measurement_temperature 173(2)
_cell_measurement_theta_max 25.89
_cell_measurement_theta_min 2.72
_cell_volume 4800.0(3)
_computing_structure_refinement 'SHELXL-97 (Sheldrick, 1997)'
_computing_structure_solution 'SHELXS-97 (Sheldrick, 1990)'
_diffrn_ambient_temperature 173(2)
_diffrn_measured_fraction_theta_full 0.996
_diffrn_measured_fraction_theta_max 0.996
_diffrn_measurement_device_type 'CCD area detector'
_diffrn_measurement_method 'phi and omega scans'
_diffrn_radiation_monochromator graphite
_diffrn_radiation_source 'fine-focus sealed tube'
_diffrn_radiation_type MoK\a
_diffrn_radiation_wavelength 0.71073
_diffrn_reflns_av_R_equivalents 0.0454
_diffrn_reflns_av_sigmaI/netI 0.0539
_diffrn_reflns_limit_h_max 29
_diffrn_reflns_limit_h_min -27
_diffrn_reflns_limit_k_max 14
_diffrn_reflns_limit_k_min -16
_diffrn_reflns_limit_l_max 22
_diffrn_reflns_limit_l_min -21
_diffrn_reflns_number 45965
_diffrn_reflns_theta_full 27.50
_diffrn_reflns_theta_max 27.50
_diffrn_reflns_theta_min 1.88
_exptl_absorpt_coefficient_mu 3.364
_exptl_absorpt_correction_T_max 0.8498
_exptl_absorpt_correction_T_min 0.7296
_exptl_absorpt_correction_type multi-scan
_exptl_absorpt_process_details sadabs
_exptl_crystal_colour colorless
_exptl_crystal_density_diffrn 1.180
_exptl_crystal_density_meas ?
_exptl_crystal_density_method 'not measured'
_exptl_crystal_description prism
_exptl_crystal_F_000 1677
_exptl_crystal_size_max 0.10
_exptl_crystal_size_mid 0.08
_exptl_crystal_size_min 0.05
_refine_diff_density_max 2.935
_refine_diff_density_min -0.921
_refine_diff_density_rms 0.353
_refine_ls_abs_structure_details 'Flack H D (1983), Acta Cryst. A39, 876-881'
_refine_ls_abs_structure_Flack 0.068(13)
_refine_ls_extinction_method none
_refine_ls_goodness_of_fit_ref 1.111
_refine_ls_hydrogen_treatment constr
_refine_ls_matrix_type full
_refine_ls_number_parameters 415
_refine_ls_number_reflns 10976
_refine_ls_number_restraints 11
_refine_ls_restrained_S_all 1.111
_refine_ls_R_factor_all 0.1209
_refine_ls_R_factor_gt 0.0938
_refine_ls_shift/su_max 0.001
_refine_ls_shift/su_mean 0.000
_refine_ls_structure_factor_coef Fsqd
_refine_ls_weighting_details 'calc w=1/[\s^2^(Fo^2^)+(0.1916P)^2^+0.1500P] where P=(Fo^2^+2Fc^2^)/3'
_refine_ls_weighting_scheme calc
_refine_ls_wR_factor_gt 0.2468
_refine_ls_wR_factor_ref 0.2744
_reflns_number_gt 7950
_reflns_number_total 10976
_reflns_threshold_expression >2sigma(I)
_cod_data_source_file b607982m.txt
_cod_data_source_block e266a
_cod_depositor_comments
;
The following automatic conversions were performed:
'_symmetry_cell_setting' value 'Orthorhombic' changed to 'orthorhombic'
according to '/home/saulius/struct/CIF-dictionaries/cif_core.dic'
dictionary named 'cif_core.dic' version 2.4.1 from 2010-06-29.

Automatic conversion script
Id: cif_fix_enum 1527 2010-12-29 10:47:43Z saulius 

The following automatic conversions were performed:

'_exptl_crystal_density_meas' value 'none' was changed to '?' - the
value is perceived as not measured.

Automatic conversion script
Id: cif_fix_values 3008 2015-01-20 13:52:24Z robertas 
;
_cod_original_sg_symbol_H-M P2(1)2(1)2
_cod_original_formula_sum 'C71 H60 Cl4.50 Hg2 N4 O11'
_cod_database_code 7052352

loop_
_symmetry_equiv_pos_as_xyz
'x, y, z'
'-x, -y, z'
'-x+1/2, y+1/2, -z'
'x+1/2, -y+1/2, -z'

loop_
_atom_site_label
_atom_site_type_symbol
_atom_site_fract_x
_atom_site_fract_y
_atom_site_fract_z
_atom_site_U_iso_or_equiv
_atom_site_adp_type
_atom_site_occupancy
_atom_site_symmetry_multiplicity
_atom_site_calc_flag
_atom_site_refinement_flags
_atom_site_disorder_assembly
_atom_site_disorder_group
N2 N 0.7889(4) 1.4036(9) 0.9451(5) 0.060(2) Uani 1 1 d . . .
C11 C 0.7974(4) 1.3822(11) 0.8693(6) 0.054(3) Uani 1 1 d . . .
H11 H 0.7757 1.4228 0.8321 0.065 Uiso 1 1 calc R . .
Hg1 Hg 0.71938(2) 0.54243(5) -0.01271(3) 0.0729(2) Uani 1 1 d . . .
Cl1 Cl 0.6885(2) 0.4739(4) 0.1083(2) 0.1019(15) Uani 1 1 d . . .
Cl2 Cl 0.70490(17) 0.6186(4) -0.1357(2) 0.0908(13) Uani 1 1 d . . .
C1 C 0.9523(3) 1.2305(7) 0.5469(6) 0.0369(18) Uani 1 1 d . . .
C2 C 0.9196(3) 1.1516(7) 0.5085(5) 0.0316(15) Uani 1 1 d . . .
C3 C 0.8768(3) 1.0886(7) 0.5482(5) 0.0344(17) Uani 1 1 d . . .
C4 C 0.8630(4) 1.1103(8) 0.6256(5) 0.0385(19) Uani 1 1 d . . .
C5 C 0.8953(4) 1.1963(8) 0.6614(5) 0.040(2) Uani 1 1 d . . .
C6 C 0.9397(4) 1.2562(7) 0.6249(6) 0.0383(19) Uani 1 1 d . . .
C7 C 0.9285(4) 1.1351(8) 0.4230(5) 0.043(2) Uani 1 1 d . . .
H7A H 0.9401 1.2041 0.3990 0.065 Uiso 1 1 calc R . .
H7B H 0.8916 1.1093 0.3996 0.065 Uiso 1 1 calc R . .
H7C H 0.9598 1.0812 0.4146 0.065 Uiso 1 1 calc R . .
C8 C 0.8167(4) 1.0528(9) 0.6730(6) 0.048(2) Uani 1 1 d . . .
H8A H 0.7782 1.0878 0.6651 0.072 Uiso 1 1 calc R . .
H8B H 0.8274 1.0565 0.7279 0.072 Uiso 1 1 calc R . .
H8C H 0.8144 0.9766 0.6568 0.072 Uiso 1 1 calc R . .
C9 C 0.8433(4) 1.2909(10) 0.7574(6) 0.050(2) Uani 1 1 d . . .
C10 C 0.8353(4) 1.3062(9) 0.8440(6) 0.048(2) Uani 1 1 d . . .
C12 C 0.8213(6) 1.3466(11) 0.9960(6) 0.064(3) Uani 1 1 d . . .
H12 H 0.8146 1.3576 1.0498 0.077 Uiso 1 1 calc R . .
C13 C 0.8606(7) 1.2785(13) 0.9752(7) 0.077(4) Uani 1 1 d . . .
H13 H 0.8852 1.2473 1.0139 0.092 Uiso 1 1 calc R . .
C14 C 0.8696(5) 1.2466(12) 0.8962(8) 0.063(3) Uani 1 1 d . . .
H14 H 0.8961 1.1907 0.8809 0.075 Uiso 1 1 calc R . .
C15 C 0.9690(5) 1.3524(9) 0.6682(7) 0.053(3) Uani 1 1 d . . .
H15A H 0.9639 1.4191 0.6381 0.080 Uiso 1 1 calc R . .
H15B H 1.0114 1.3377 0.6750 0.080 Uiso 1 1 calc R . .
H15C H 0.9504 1.3611 0.7191 0.080 Uiso 1 1 calc R . .
C16 C 0.8419(3) 1.0020(8) 0.5063(5) 0.0409(18) Uani 1 1 d . . .
H16A H 0.8155 1.0384 0.4687 0.049 Uiso 1 1 calc R . .
H16B H 0.8164 0.9649 0.5447 0.049 Uiso 1 1 calc R . .
C17 C 0.8779(3) 0.9135(7) 0.4620(5) 0.0361(17) Uani 1 1 d . . .
C18 C 0.8646(4) 0.8942(8) 0.3826(6) 0.041(2) Uani 1 1 d . . .
C19 C 0.8989(3) 0.8103(9) 0.3476(6) 0.042(2) Uani 1 1 d . . .
C20 C 0.9409(4) 0.7494(8) 0.3835(6) 0.044(2) Uani 1 1 d . . .
C21 C 0.9527(3) 0.7696(7) 0.4625(5) 0.0368(18) Uani 1 1 d . . .
C22 C 0.9191(3) 0.8505(7) 0.5003(5) 0.0365(18) Uani 1 1 d . . .
C23 C 0.8195(4) 0.9573(10) 0.3350(6) 0.050(2) Uani 1 1 d . . .
H23A H 0.7798 0.9286 0.3451 0.074 Uiso 1 1 calc R . .
H23B H 0.8287 0.9496 0.2798 0.074 Uiso 1 1 calc R . .
H23C H 0.8209 1.0342 0.3495 0.074 Uiso 1 1 calc R . .
C24 C 0.8464(4) 0.7296(10) 0.2427(6) 0.050(2) Uani 1 1 d . . .
C25 C 0.8421(4) 0.7311(9) 0.1562(5) 0.045(2) Uani 1 1 d . . .
C26 C 0.8771(5) 0.8011(11) 0.1093(7) 0.057(3) Uani 1 1 d . . .
H26 H 0.9044 0.8496 0.1329 0.069 Uiso 1 1 calc R . .
C27 C 0.8718(7) 0.7990(14) 0.0336(10) 0.082(4) Uani 1 1 d . . .
H27 H 0.8949 0.8449 0.0013 0.099 Uiso 1 1 calc R . .
C28 C 0.8287(6) 0.7224(11) 0.0012(7) 0.065(3) Uani 1 1 d . . .
H28 H 0.8247 0.7183 -0.0535 0.077 Uiso 1 1 calc R . .
C29 C 0.8024(5) 0.6632(9) 0.1209(6) 0.050(2) Uani 1 1 d . . .
H29 H 0.7790 0.6167 0.1524 0.060 Uiso 1 1 calc R . .
C30 C 0.9710(5) 0.6553(11) 0.3386(8) 0.066(4) Uani 1 1 d . . .
H30A H 0.9466 0.6357 0.2938 0.099 Uiso 1 1 calc R . .
H30B H 0.9751 0.5922 0.3728 0.099 Uiso 1 1 calc R . .
H30C H 1.0102 0.6785 0.3210 0.099 Uiso 1 1 calc R . .
C31 C 0.9271(4) 0.8650(9) 0.5874(5) 0.043(2) Uani 1 1 d . . .
H31A H 0.9612 0.9123 0.5972 0.065 Uiso 1 1 calc R . .
H31B H 0.9339 0.7940 0.6115 0.065 Uiso 1 1 calc R . .
H31C H 0.8913 0.8979 0.6094 0.065 Uiso 1 1 calc R . .
C32 C 1.0008(4) 1.2963(7) 0.5055(6) 0.043(2) Uani 1 1 d . . .
H32A H 0.9815 1.3458 0.4680 0.052 Uiso 1 1 calc R . .
H32B H 1.0212 1.3420 0.5444 0.052 Uiso 1 1 calc R . .
N1 N 0.7952(4) 0.6593(8) 0.0443(5) 0.052(2) Uani 1 1 d . . .
O1 O 0.8834(3) 1.2161(6) 0.7404(4) 0.0479(16) Uani 1 1 d . . .
O2 O 0.8158(4) 1.3407(9) 0.7096(5) 0.073(3) Uani 1 1 d . . .
O3 O 0.8897(3) 0.7970(8) 0.2657(4) 0.0559(19) Uani 1 1 d . . .
O4 O 0.8160(5) 0.6756(10) 0.2850(5) 0.083(3) Uani 1 1 d . . .
O5 O 0.8746(11) 0.5021(19) 0.4940(14) 0.095(6) Uiso 0.50 1 d P . .
C33 C 0.922(2) 0.596(4) 0.842(3) 0.104(14) Uiso 0.40 1 d PD . .
C34 C 0.930(2) 0.520(3) 0.914(2) 0.089(11) Uiso 0.40 1 d PD . .
O6 O 0.8791(15) 0.609(3) 0.785(2) 0.105(9) Uiso 0.40 1 d P . .
C35 C 0.0000 1.0000 0.0897(16) 0.085(5) Uiso 0.50 2 d SPD . .
C38 C 0.0000 1.0000 0.2514(17) 0.085(5) Uiso 0.50 2 d SPD . .
C37 C 0.0422(7) 0.9384(16) 0.2127(14) 0.085(5) Uiso 0.50 1 d PD . .
C36 C 0.0437(7) 0.9408(17) 0.1305(14) 0.085(5) Uiso 0.50 1 d PD . .
Cl3 Cl 0.0000 1.0000 -0.0134(16) 0.177(9) Uiso 0.50 2 d SPD . .
C39 C 0.8871(16) 0.758(3) 0.778(2) 0.103(9) Uiso 0.60 1 d P . .
C40 C 0.9336(15) 0.811(3) 0.809(2) 0.107(10) Uiso 0.60 1 d P . .
O7 O 0.9506(7) 0.9307(14) 0.7917(11) 0.080(4) Uiso 0.60 1 d P . .

loop_
_atom_site_aniso_label
_atom_site_aniso_U_11
_atom_site_aniso_U_22
_atom_site_aniso_U_33
_atom_site_aniso_U_23
_atom_site_aniso_U_13
_atom_site_aniso_U_12
N2 0.060(5) 0.084(6) 0.038(4) -0.021(4) 0.016(4) -0.026(5)
C11 0.041(5) 0.081(8) 0.041(5) -0.025(5) 0.013(4) -0.018(5)
Hg1 0.0723(3) 0.1036(4) 0.0428(3) -0.0338(2) 0.0023(2) -0.0038(3)
Cl1 0.129(3) 0.113(3) 0.064(2) -0.042(2) 0.038(2) -0.042(3)
Cl2 0.089(2) 0.136(3) 0.0471(16) -0.0277(19) -0.0146(15) 0.035(2)
C1 0.023(3) 0.040(5) 0.047(5) -0.004(4) 0.005(3) -0.002(3)
C2 0.027(3) 0.037(4) 0.030(4) -0.003(3) 0.000(3) 0.001(3)
C3 0.024(3) 0.040(4) 0.039(4) -0.003(4) 0.003(3) 0.005(3)
C4 0.032(4) 0.049(5) 0.035(4) -0.002(4) 0.007(3) 0.001(4)
C5 0.030(4) 0.052(5) 0.037(5) -0.011(4) -0.001(3) 0.010(4)
C6 0.029(4) 0.041(5) 0.045(5) -0.012(4) -0.003(3) 0.003(3)
C7 0.047(5) 0.051(6) 0.033(4) -0.004(4) 0.011(4) -0.005(4)
C8 0.042(4) 0.065(6) 0.037(5) 0.004(4) 0.017(4) -0.004(5)
C9 0.038(4) 0.071(7) 0.041(5) -0.011(5) 0.000(4) 0.000(5)
C10 0.036(4) 0.059(6) 0.049(6) -0.008(5) 0.008(4) -0.015(4)
C12 0.072(7) 0.092(8) 0.029(5) -0.007(5) -0.004(5) -0.018(6)
C13 0.095(10) 0.100(10) 0.035(6) 0.015(6) 0.007(6) 0.021(8)
C14 0.047(5) 0.091(9) 0.051(6) -0.002(6) 0.008(5) -0.005(6)
C15 0.055(5) 0.047(6) 0.058(7) -0.019(5) -0.004(5) -0.016(5)
C16 0.025(3) 0.052(4) 0.046(5) -0.008(4) -0.001(3) 0.001(3)
C17 0.029(3) 0.043(4) 0.037(4) 0.001(4) -0.001(3) -0.009(3)
C18 0.032(4) 0.045(5) 0.047(5) -0.007(4) -0.006(4) -0.004(4)
C19 0.024(4) 0.057(6) 0.044(5) -0.015(4) -0.002(3) -0.007(4)
C20 0.034(4) 0.052(6) 0.047(5) -0.021(4) 0.001(4) -0.008(4)
C21 0.026(3) 0.044(5) 0.041(4) -0.009(4) -0.008(3) -0.009(3)
C22 0.024(3) 0.046(5) 0.040(5) -0.006(4) 0.001(3) -0.008(3)
C23 0.042(4) 0.066(6) 0.040(5) -0.003(5) -0.016(4) -0.003(5)
C24 0.038(5) 0.081(7) 0.031(4) -0.014(5) 0.000(4) -0.008(5)
C25 0.030(4) 0.072(6) 0.033(4) -0.013(4) -0.005(3) 0.010(4)
C26 0.045(5) 0.071(7) 0.055(6) -0.014(6) -0.011(5) 0.000(5)
C27 0.081(9) 0.087(9) 0.080(11) -0.020(8) 0.008(8) 0.005(8)
C28 0.067(7) 0.092(8) 0.034(6) -0.009(5) -0.004(5) 0.007(6)
C29 0.052(5) 0.061(6) 0.036(5) -0.009(4) 0.002(4) 0.003(5)
C30 0.046(5) 0.073(8) 0.079(9) -0.046(7) -0.008(5) 0.009(5)
C31 0.032(4) 0.060(6) 0.037(5) 0.004(4) -0.006(3) -0.003(4)
C32 0.040(4) 0.033(4) 0.057(6) -0.001(4) 0.012(5) -0.002(3)
N1 0.058(5) 0.060(5) 0.038(4) -0.016(4) -0.006(4) 0.003(4)
O1 0.041(3) 0.065(4) 0.038(4) -0.012(3) -0.002(3) 0.005(3)
O2 0.067(5) 0.114(7) 0.039(4) -0.015(5) -0.003(4) 0.050(5)
O3 0.041(3) 0.090(5) 0.037(4) -0.019(4) 0.000(3) -0.007(4)
O4 0.082(6) 0.136(9) 0.032(4) -0.026(5) 0.000(4) -0.051(6)

loop_
_atom_type_symbol
_atom_type_description
_atom_type_scat_dispersion_real
_atom_type_scat_dispersion_imag
_atom_type_scat_source
C C 0.0033 0.0016 'International Tables Vol C Tables 4.2.6.8 and 6.1.1.4'
H H 0.0000 0.0000 'International Tables Vol C Tables 4.2.6.8 and 6.1.1.4'
N N 0.0061 0.0033 'International Tables Vol C Tables 4.2.6.8 and 6.1.1.4'
O O 0.0106 0.0060 'International Tables Vol C Tables 4.2.6.8 and 6.1.1.4'
Cl Cl 0.1484 0.1585 'International Tables Vol C Tables 4.2.6.8 and 6.1.1.4'
Hg Hg -2.3894 9.2266 'International Tables Vol C Tables 4.2.6.8 and 6.1.1.4'

loop_
_geom_angle_atom_site_label_1
_geom_angle_atom_site_label_2
_geom_angle_atom_site_label_3
_geom_angle
_geom_angle_site_symmetry_1
_geom_angle_site_symmetry_3
_geom_angle_publ_flag
C12 N2 C11 117.1(11) . . ?
C12 N2 Hg1 121.5(8) . 1_566 ?
C11 N2 Hg1 121.4(9) . 1_566 ?
C10 C11 N2 122.9(13) . . ?
C10 C11 H11 118.5 . . ?
N2 C11 H11 118.5 . . ?
Cl2 Hg1 Cl1 154.73(18) . . ?
Cl2 Hg1 N2 95.7(3) . 1_544 ?
Cl1 Hg1 N2 101.8(3) . 1_544 ?
Cl2 Hg1 N1 103.1(3) . . ?
Cl1 Hg1 N1 93.5(3) . . ?
N2 Hg1 N1 94.7(3) 1_544 . ?
C2 C1 C6 120.4(8) . . ?
C2 C1 C32 121.7(8) . . ?
C6 C1 C32 117.9(8) . . ?
C1 C2 C3 121.0(8) . . ?
C1 C2 C7 119.4(8) . . ?
C3 C2 C7 119.5(8) . . ?
C4 C3 C2 120.7(8) . . ?
C4 C3 C16 118.4(8) . . ?
C2 C3 C16 120.8(8) . . ?
C3 C4 C5 116.2(8) . . ?
C3 C4 C8 125.8(9) . . ?
C5 C4 C8 118.0(8) . . ?
C6 C5 O1 118.9(8) . . ?
C6 C5 C4 124.4(8) . . ?
O1 C5 C4 116.7(9) . . ?
C5 C6 C1 117.1(8) . . ?
C5 C6 C15 119.5(8) . . ?
C1 C6 C15 123.1(9) . . ?
C2 C7 H7A 109.5 . . ?
C2 C7 H7B 109.5 . . ?
H7A C7 H7B 109.5 . . ?
C2 C7 H7C 109.5 . . ?
H7A C7 H7C 109.5 . . ?
H7B C7 H7C 109.5 . . ?
C4 C8 H8A 109.5 . . ?
C4 C8 H8B 109.5 . . ?
H8A C8 H8B 109.5 . . ?
C4 C8 H8C 109.5 . . ?
H8A C8 H8C 109.5 . . ?
H8B C8 H8C 109.5 . . ?
O2 C9 O1 123.8(10) . . ?
O2 C9 C10 123.5(10) . . ?
O1 C9 C10 112.7(10) . . ?
C11 C10 C14 120.8(11) . . ?
C11 C10 C9 118.9(11) . . ?
C14 C10 C9 120.2(10) . . ?
C13 C12 N2 122.7(11) . . ?
C13 C12 H12 118.7 . . ?
N2 C12 H12 118.7 . . ?
C12 C13 C14 123.2(13) . . ?
C12 C13 H13 118.4 . . ?
C14 C13 H13 118.4 . . ?
C10 C14 C13 113.0(12) . . ?
C10 C14 H14 123.5 . . ?
C13 C14 H14 123.5 . . ?
C6 C15 H15A 109.5 . . ?
C6 C15 H15B 109.5 . . ?
H15A C15 H15B 109.5 . . ?
C6 C15 H15C 109.5 . . ?
H15A C15 H15C 109.5 . . ?
H15B C15 H15C 109.5 . . ?
C3 C16 C17 117.2(7) . . ?
C3 C16 H16A 108.0 . . ?
C17 C16 H16A 108.0 . . ?
C3 C16 H16B 108.0 . . ?
C17 C16 H16B 108.0 . . ?
H16A C16 H16B 107.3 . . ?
C22 C17 C18 120.7(8) . . ?
C22 C17 C16 120.6(8) . . ?
C18 C17 C16 118.6(8) . . ?
C17 C18 C19 114.6(8) . . ?
C17 C18 C23 125.2(9) . . ?
C19 C18 C23 120.2(9) . . ?
C20 C19 C18 125.8(9) . . ?
C20 C19 O3 119.0(9) . . ?
C18 C19 O3 115.0(9) . . ?
C19 C20 C21 118.4(9) . . ?
C19 C20 C30 119.4(9) . . ?
C21 C20 C30 122.1(10) . . ?
C20 C21 C22 118.0(8) . . ?
C20 C21 C32 120.5(9) . 2_775 ?
C22 C21 C32 121.5(8) . 2_775 ?
C17 C22 C21 122.5(8) . . ?
C17 C22 C31 119.1(8) . . ?
C21 C22 C31 118.3(8) . . ?
C18 C23 H23A 109.5 . . ?
C18 C23 H23B 109.5 . . ?
H23A C23 H23B 109.5 . . ?
C18 C23 H23C 109.5 . . ?
H23A C23 H23C 109.5 . . ?
H23B C23 H23C 109.5 . . ?
O4 C24 O3 125.2(9) . . ?
O4 C24 C25 125.2(9) . . ?
O3 C24 C25 109.6(9) . . ?
C29 C25 C26 118.8(9) . . ?
C29 C25 C24 118.6(10) . . ?
C26 C25 C24 122.6(9) . . ?
C27 C26 C25 120.2(12) . . ?
C27 C26 H26 119.9 . . ?
C25 C26 H26 119.9 . . ?
C26 C27 C28 116.9(15) . . ?
C26 C27 H27 121.6 . . ?
C28 C27 H27 121.6 . . ?
N1 C28 C27 123.1(11) . . ?
N1 C28 H28 118.4 . . ?
C27 C28 H28 118.4 . . ?
N1 C29 C25 122.9(11) . . ?
N1 C29 H29 118.5 . . ?
C25 C29 H29 118.5 . . ?
C20 C30 H30A 109.5 . . ?
C20 C30 H30B 109.5 . . ?
H30A C30 H30B 109.5 . . ?
C20 C30 H30C 109.5 . . ?
H30A C30 H30C 109.5 . . ?
H30B C30 H30C 109.5 . . ?
C22 C31 H31A 109.5 . . ?
C22 C31 H31B 109.5 . . ?
H31A C31 H31B 109.5 . . ?
C22 C31 H31C 109.5 . . ?
H31A C31 H31C 109.5 . . ?
H31B C31 H31C 109.5 . . ?
C21 C32 C1 115.9(7) 2_775 . ?
C21 C32 H32A 108.3 2_775 . ?
C1 C32 H32A 108.3 . . ?
C21 C32 H32B 108.3 2_775 . ?
C1 C32 H32B 108.3 . . ?
H32A C32 H32B 107.4 . . ?
C28 N1 C29 118.0(9) . . ?
C28 N1 Hg1 121.5(7) . . ?
C29 N1 Hg1 120.4(8) . . ?
C9 O1 C5 117.7(8) . . ?
C24 O3 C19 117.8(8) . . ?
O6 C33 C34 135(4) . . ?
C33 O6 C39 95(3) . . ?
C36 C35 C36 120.3(16) . 2_575 ?
C36 C35 Cl3 119.9(8) . . ?
C36 C35 Cl3 119.9(8) 2_575 . ?
C37 C38 C37 122.5(18) 2_575 . ?
C38 C37 C36 119.1(11) . . ?
C35 C36 C37 119.4(10) . . ?
C40 C39 O6 122(3) . . ?
C39 C40 O7 125(3) . . ?

loop_
_geom_bond_atom_site_label_1
_geom_bond_atom_site_label_2
_geom_bond_distance
_geom_bond_site_symmetry_2
_geom_bond_publ_flag
N2 C12 1.342(17) . ?
N2 C11 1.349(13) . ?
N2 Hg1 2.433(11) 1_566 ?
C11 C10 1.340(16) . ?
C11 H11 0.9500 . ?
Hg1 Cl2 2.343(4) . ?
Hg1 Cl1 2.358(4) . ?
Hg1 N2 2.433(11) 1_544 ?
Hg1 N1 2.444(8) . ?
C1 C2 1.389(12) . ?
C1 C6 1.412(14) . ?
C1 C32 1.540(12) . ?
C2 C3 1.415(12) . ?
C2 C7 1.503(12) . ?
C3 C4 1.398(13) . ?
C3 C16 1.510(13) . ?
C4 C5 1.427(14) . ?
C4 C8 1.504(12) . ?
C5 C6 1.396(14) . ?
C5 O1 1.412(11) . ?
C6 C15 1.549(12) . ?
C7 H7A 0.9800 . ?
C7 H7B 0.9800 . ?
C7 H7C 0.9800 . ?
C8 H8A 0.9800 . ?
C8 H8B 0.9800 . ?
C8 H8C 0.9800 . ?
C9 O2 1.200(14) . ?
C9 O1 1.324(13) . ?
C9 C10 1.518(15) . ?
C10 C14 1.396(18) . ?
C12 C13 1.27(2) . ?
C12 H12 0.9500 . ?
C13 C14 1.434(18) . ?
C13 H13 0.9500 . ?
C14 H14 0.9500 . ?
C15 H15A 0.9800 . ?
C15 H15B 0.9800 . ?
C15 H15C 0.9800 . ?
C16 C17 1.560(13) . ?
C16 H16A 0.9900 . ?
C16 H16B 0.9900 . ?
C17 C22 1.379(13) . ?
C17 C18 1.422(14) . ?
C18 C19 1.425(14) . ?
C18 C23 1.522(13) . ?
C19 C20 1.360(15) . ?
C19 O3 1.437(12) . ?
C20 C21 1.411(13) . ?
C20 C30 1.551(14) . ?
C21 C22 1.412(13) . ?
C21 C32 1.521(12) 2_775 ?
C22 C31 1.524(12) . ?
C23 H23A 0.9800 . ?
C23 H23B 0.9800 . ?
C23 H23C 0.9800 . ?
C24 O4 1.203(14) . ?
C24 O3 1.344(13) . ?
C24 C25 1.496(13) . ?
C25 C29 1.368(15) . ?
C25 C26 1.422(17) . ?
C26 C27 1.31(2) . ?
C26 H26 0.9500 . ?
C27 C28 1.47(2) . ?
C27 H27 0.9500 . ?
C28 N1 1.315(15) . ?
C28 H28 0.9500 . ?
C29 N1 1.333(14) . ?
C29 H29 0.9500 . ?
C30 H30A 0.9800 . ?
C30 H30B 0.9800 . ?
C30 H30C 0.9800 . ?
C31 H31A 0.9800 . ?
C31 H31B 0.9800 . ?
C31 H31C 0.9800 . ?
C32 C21 1.521(12) 2_775 ?
C32 H32A 0.9900 . ?
C32 H32B 0.9900 . ?
C33 O6 1.40(6) . ?
C33 C34 1.558(19) . ?
O6 C39 1.85(5) . ?
C35 C36 1.415(12) . ?
C35 C36 1.415(12) 2_575 ?
C35 Cl3 1.78(4) . ?
C38 C37 1.389(13) 2_575 ?
C38 C37 1.389(13) . ?
C37 C36 1.418(16) . ?
C39 C40 1.35(5) . ?
C40 O7 1.55(4) . ?
